data_4134131
loop_
_publ_author_name
'Shi, Qixun'
'Zhou, Xiaohong'
'Yuan, Wei'
'Su, Xiaoshi'
'Neni\<skis, Algirdas'
'Wei, Xin'
'Taujenis, Lukas'
'Snarskis, Gustautas'
'Ward, Jas S.'
'Rissanen, Kari'
'de Mendoza, Javier'
'Orentas, Edvinas'

_publ_section_title
;
 Selective Formation of S4- and T-Symmetric Supramolecular Tetrahedral
 Cages and Helicates in Polar Media Assembled via Cooperative Action of
 Coordination and Hydrogen-Bonds.
;
_journal_name_full 'Journal of the American Chemical Society'
_journal_paper_doi 10.1021/jacs.0c00722
_journal_year 2020
_chemical_formula_moiety 'C51 H48 Hg N18 O6, 0.5(C H Cl3)'
_chemical_formula_sum 'C51.5 H48.5 Cl1.5 Hg N18 O6'
_chemical_formula_weight 1269.34
_space_group_crystal_system monoclinic
_space_group_IT_number 14
_space_group_name_Hall '-P 2ybc'
_space_group_name_H-M_alt 'P 1 21/c 1'
_atom_sites_solution_hydrogens geom
_atom_sites_solution_primary dual
_audit_creation_date 2019-07-29
_audit_creation_method
;
Olex2 1.2
(compiled 2018.05.29 svn.r3508 for OlexSys, GUI svn.r5506)
;
_cell_angle_alpha 90
_cell_angle_beta 92.255(2)
_cell_angle_gamma 90
_cell_formula_units_Z 8
_cell_length_a 27.9046(8)
_cell_length_b 27.1387(10)
_cell_length_c 20.2736(9)
_cell_measurement_reflns_used 9997
_cell_measurement_temperature 173.0
_cell_measurement_theta_max 66.52
_cell_measurement_theta_min 2.722
_cell_volume 15341.2(10)
_computing_cell_refinement 'SAINT V8.38A (SAINT v8.38a, Bruker AXS Inc.: Madison, WI, USA, 2017.)'
_computing_data_reduction 'SAINT V8.38A (SAINT v8.38a, Bruker AXS Inc.: Madison, WI, USA, 2017.)'
_computing_molecular_graphics 'Olex2 (Dolomanov et al., 2009)'
_computing_publication_material 'Olex2 (Dolomanov et al., 2009)'
_computing_structure_refinement 'ShelXL (Sheldrick, 2015)'
_diffrn_ambient_temperature 173.0
_diffrn_measured_fraction_theta_full 0.870
_diffrn_measured_fraction_theta_max 0.957
_diffrn_measurement_device_type 'Bruker D8 Venture'
_diffrn_measurement_method '\f and \w scans'
_diffrn_radiation_type CuK\a
_diffrn_radiation_wavelength 1.54178
_diffrn_reflns_av_R_equivalents 0.1018
_diffrn_reflns_av_unetI/netI 0.0816
_diffrn_reflns_Laue_measured_fraction_full 0.870
_diffrn_reflns_Laue_measured_fraction_max 0.957
_diffrn_reflns_limit_h_max 22
_diffrn_reflns_limit_h_min -32
_diffrn_reflns_limit_k_max 30
_diffrn_reflns_limit_k_min -31
_diffrn_reflns_limit_l_max 23
_diffrn_reflns_limit_l_min -23
_diffrn_reflns_number 79232
_diffrn_reflns_point_group_measured_fraction_full 0.870
_diffrn_reflns_point_group_measured_fraction_max 0.957
_diffrn_reflns_theta_full 67.679
_diffrn_reflns_theta_max 63.685
_diffrn_reflns_theta_min 2.272
_diffrn_standards_number 0
_exptl_absorpt_coefficient_mu 4.472
_exptl_absorpt_correction_T_max 0.7531
_exptl_absorpt_correction_T_min 0.4273
_exptl_absorpt_correction_type multi-scan
_exptl_absorpt_process_details
'SADABS-2016/2 (Bruker,2016/2) was used for absorption correction. wR2(int) was 0.1395 before and 0.0851 after correction. The Ratio of minimum to maximum transmission is 0.5674. The \l/2 correction factor is Not present.'
_exptl_crystal_colour colourless
_exptl_crystal_colour_primary colourless
_exptl_crystal_density_diffrn 1.099
_exptl_crystal_description block
_exptl_crystal_F_000 5096
_exptl_crystal_size_max 0.14
_exptl_crystal_size_mid 0.12
_exptl_crystal_size_min 0.1
_refine_diff_density_max 3.259
_refine_diff_density_min -0.723
_refine_diff_density_rms 0.166
_refine_ls_extinction_method none
_refine_ls_goodness_of_fit_ref 1.161
_refine_ls_hydrogen_treatment constr
_refine_ls_matrix_type full
_refine_ls_number_parameters 1339
_refine_ls_number_reflns 24185
_refine_ls_number_restraints 841
_refine_ls_restrained_S_all 1.155
_refine_ls_R_factor_all 0.1959
_refine_ls_R_factor_gt 0.1335
_refine_ls_shift/su_max 0.001
_refine_ls_shift/su_mean 0.000
_refine_ls_structure_factor_coef Fsqd
_refine_ls_weighting_details 'w=1/[\s^2^(Fo^2^)+(0.2000P)^2^] where P=(Fo^2^+2Fc^2^)/3'
_refine_ls_weighting_scheme calc
_refine_ls_wR_factor_gt 0.3611
_refine_ls_wR_factor_ref 0.4101
_reflns_Friedel_coverage 0.000
_reflns_number_gt 10049
_reflns_number_total 24185
_reflns_threshold_expression 'I > 2\s(I)'
_cod_data_source_file ja0c00722_si_002.cif
_cod_data_source_block Hg2(1b)6
_cod_depositor_comments
;

2020-07-21
Z value and formula fixed to values more according to usual
chemical conventions.                 miguel
;
_cod_original_formula_sum 'C103 H97 Cl3 Hg2 N36 O12'
_cod_original_formula_weight 2538.69
_cod_original_formula_moiety '2(C51 H48 Hg N18 O6), C H Cl3'
_cod_original_formula_units_Z 4
_cod_database_code 4134131
_shelxl_version_number 2014/6
_shelx_space_group_comment
;
The symmetry employed for this shelxl refinement is uniquely defined
by the following loop, which should always be used as a source of
symmetry information in preference to the above space-group names.
They are only intended as comments.
;
_shelx_estimated_absorpt_t_max 0.663
_shelx_estimated_absorpt_t_min 0.573
_olex2_refinement_description
;
1. Fixed Uiso
 At 1.2 times of:
  All C(H) groups, All C(H,H) groups, All N(H) groups
 At 1.5 times of:
  All C(H,H,H) groups
2. Restrained distances
 O186-C185
 1.25 with sigma of 0.02
3. Uiso/Uaniso restraints and constraints
Uanis(C175) \\sim Ueq, Uanis(C174) \\sim Ueq, Uanis(C173) \\sim Ueq, Uanis(C75)
\\sim Ueq, Uanis(C74) \\sim Ueq: with sigma of 0.025 and sigma for terminal
atoms of 0.05
4. Rigid body (RIGU) restrains
5.a Ternary CH refined with riding coordinates:
 C211(H211)
5.b Secondary CH2 refined with riding coordinates:
 C23(H23A,H23B), C53(H53A,H53B), C83(H83A,H83B), C123(H12A,H12B), C153(H15A,
 H15B), C183(H18A,H18B)
5.c Aromatic/amide H refined with riding coordinates:
 N24(H24), N27(H27), N33(H33), N54(H54), N57(H57), N63(H63), N84(H84),
 N87(H87), N93(H93), N124(H124), N127(H127), N133(H133), N154(H154), N157(H157),
  N163(H163), N184(H184), N187(H187), N193(H193), C13(H13), C14(H14), C15(H15),
 C12(H12), C19(H19), C21(H21), C22(H22), C31(H31), C44(H44), C43(H43), C42(H42),
  C45(H45), C49(H49), C51(H51), C52(H52), C61(H61), C72(H72), C75(H75),
 C74(H74), C73(H73), C79(H79), C81(H81), C82(H82), C91(H91), C113(H113),
 C112(H112), C115(H115), C114(H114), C119(H119), C121(H121), C122(H122),
 C131(H131), C144(H144), C145(H145), C142(H142), C143(H143), C149(H149),
 C151(H151), C152(H152), C161(H161), C175(H175), C172(H172), C173(H173),
 C174(H174), C179(H179), C181(H181), C182(H182), C191(H191)
5.d Fitted hexagon refined as free rotating group:
 C13(C14,C15,C16,N11,C12), C44(C43,C42,N41,C46,C45), C72(N71,C76,C75,C74,C73),
 C113(C112,N111,C116,C115,C114), C144(C145,C146,N141,C142,C143), C175(C176,N171,
 C172,C173,C174)
5.e Idealised Me refined as rotating group:
 C35(H35A,H35B,H35C), C65(H65A,H65B,H65C), C95(H95A,H95B,H95C), C135(H13A,H13B,
 H13C), C165(H16A,H16B,H16C), C195(H19A,H19B,H19C)
;
_olex2_submission_special_instructions 'No special instructions were received'

loop_
_space_group_symop_operation_xyz
'x, y, z'
'-x, y+1/2, -z+1/2'
'-x, -y, -z'
'x, -y-1/2, z-1/2'

loop_
_atom_site_label
_atom_site_type_symbol
_atom_site_fract_x
_atom_site_fract_y
_atom_site_fract_z
_atom_site_U_iso_or_equiv
_atom_site_adp_type
_atom_site_occupancy
_atom_site_site_symmetry_order
_atom_site_calc_flag
_atom_site_refinement_flags_posn
_atom_site_refinement_flags_adp
Hg1 Hg -0.07323(3) 0.25085(3) 0.67976(6) 0.1482(4) Uani 1 1 d . U
Hg2 Hg 0.52901(3) 0.26911(3) 0.70013(5) 0.1397(4) Uani 1 1 d . U
Cl21 Cl 0.4588(2) 0.3746(2) 0.8439(3) 0.1645(19) Uani 1 1 d . .
Cl22 Cl 0.5184(3) 0.4338(4) 0.7649(4) 0.218(3) Uani 1 1 d . .
Cl23 Cl 0.4323(3) 0.4705(2) 0.8102(5) 0.219(4) Uani 1 1 d . .
O26 O 0.1502(4) 0.3779(5) 0.8643(7) 0.130(3) Uani 1 1 d . U
O34 O 0.3529(4) 0.2849(5) 0.8459(5) 0.122(3) Uani 1 1 d . U
O56 O 0.1876(3) 0.1075(4) 0.6969(5) 0.103(2) Uani 1 1 d . U
O64 O 0.3571(4) 0.2572(4) 0.6739(5) 0.104(3) Uani 1 1 d . U
O86 O 0.0855(6) 0.2303(6) 0.5145(7) 0.147(4) Uani 1 1 d . U
O94 O 0.2923(5) 0.1456(5) 0.5237(6) 0.127(3) Uani 1 1 d . U
O126 O 0.3088(5) 0.1098(5) 0.8454(6) 0.125(3) Uani 1 1 d . U
O134 O 0.1065(5) 0.2058(5) 0.8625(6) 0.126(3) Uani 1 1 d . U
O156 O 0.2672(4) 0.4105(4) 0.6988(6) 0.113(3) Uani 1 1 d . U
O164 O 0.0962(4) 0.2594(4) 0.6858(6) 0.111(3) Uani 1 1 d . U
O186 O 0.3832(6) 0.2989(6) 0.5031(6) 0.146(4) Uani 1 1 d D U
O194 O 0.1802(7) 0.3864(6) 0.5383(8) 0.164(5) Uani 1 1 d . U
N18 N -0.0318(5) 0.2540(6) 0.7843(9) 0.133(4) Uani 1 1 d . U
N24 N 0.1088(5) 0.3054(5) 0.8633(6) 0.112(3) Uani 1 1 d . U
H24 H 0.1095 0.2730 0.8617 0.135 Uiso 1 1 calc R U
N27 N 0.1917(4) 0.3056(5) 0.8568(6) 0.105(3) Uani 1 1 d . U
H27 H 0.1893 0.2734 0.8525 0.126 Uiso 1 1 calc R U
N29 N 0.2722(5) 0.2944(5) 0.8540(5) 0.103(3) Uani 1 1 d . U
N33 N 0.2440(5) 0.3705(6) 0.8611(6) 0.113(3) Uani 1 1 d . U
H33 H 0.2185 0.3894 0.8630 0.135 Uiso 1 1 calc R U
N48 N -0.0201(5) 0.1895(6) 0.6394(9) 0.130(4) Uani 1 1 d . U
N54 N 0.1284(4) 0.1632(5) 0.6896(6) 0.103(3) Uani 1 1 d . U
H54 H 0.1203 0.1939 0.6807 0.124 Uiso 1 1 calc R U
N57 N 0.2062(4) 0.1892(4) 0.6886(5) 0.085(2) Uani 1 1 d . U
H57 H 0.1943 0.2193 0.6874 0.102 Uiso 1 1 calc R U
N59 N 0.2813(4) 0.2243(4) 0.6804(5) 0.085(2) Uani 1 1 d . U
N63 N 0.2734(4) 0.1391(4) 0.6868(5) 0.091(3) Uani 1 1 d . U
H63 H 0.2545 0.1133 0.6897 0.110 Uiso 1 1 calc R U
N78 N -0.0303(5) 0.3149(6) 0.6257(8) 0.126(4) Uani 1 1 d . U
N84 N 0.1078(6) 0.3099(7) 0.5252(8) 0.144(5) Uani 1 1 d . U
H84 H 0.1297 0.3292 0.5438 0.173 Uiso 1 1 calc R U
N87 N 0.1645(6) 0.2492(6) 0.5302(6) 0.120(3) Uani 1 1 d . U
H87 H 0.1842 0.2740 0.5377 0.144 Uiso 1 1 calc R U
N89 N 0.2295(6) 0.1991(5) 0.5274(5) 0.112(3) Uani 1 1 d . U
N93 N 0.1552(6) 0.1662(7) 0.5261(7) 0.134(4) Uani 1 1 d . U
H93 H 0.1243 0.1724 0.5265 0.160 Uiso 1 1 calc R U
N118 N 0.4865(5) 0.2499(5) 0.7985(8) 0.124(3) Uani 1 1 d . U
N124 N 0.3509(5) 0.1834(5) 0.8468(6) 0.117(3) Uani 1 1 d . U
H124 H 0.3499 0.2158 0.8463 0.140 Uiso 1 1 calc R U
N127 N 0.2677(5) 0.1852(5) 0.8506(5) 0.105(3) Uani 1 1 d . U
H127 H 0.2706 0.2174 0.8496 0.125 Uiso 1 1 calc R U
N129 N 0.1851(5) 0.1965(5) 0.8576(5) 0.106(3) Uani 1 1 d . U
N133 N 0.2158(6) 0.1160(5) 0.8530(6) 0.117(3) Uani 1 1 d . U
H133 H 0.2413 0.0971 0.8496 0.140 Uiso 1 1 calc R U
N148 N 0.4769(5) 0.3299(4) 0.6554(7) 0.113(3) Uani 1 1 d . U
N154 N 0.3241(4) 0.3538(4) 0.6840(6) 0.097(3) Uani 1 1 d . U
H154 H 0.3318 0.3238 0.6717 0.117 Uiso 1 1 calc R U
N157 N 0.2463(4) 0.3281(4) 0.6910(5) 0.088(2) Uani 1 1 d . U
H157 H 0.2584 0.2981 0.6895 0.106 Uiso 1 1 calc R U
N159 N 0.1709(4) 0.2930(4) 0.6870(5) 0.090(2) Uani 1 1 d . U
N163 N 0.1782(4) 0.3785(4) 0.6992(6) 0.106(3) Uani 1 1 d . U
H163 H 0.1980 0.4035 0.7048 0.127 Uiso 1 1 calc R U
N178 N 0.4876(4) 0.2072(4) 0.6322(7) 0.106(3) Uani 1 1 d . U
N184 N 0.3567(6) 0.2208(6) 0.5106(7) 0.128(4) Uani 1 1 d . U
H184 H 0.3346 0.2007 0.5250 0.154 Uiso 1 1 calc R U
N187 N 0.3035(7) 0.2809(6) 0.5203(6) 0.130(4) Uani 1 1 d . U
H187 H 0.2842 0.2558 0.5262 0.157 Uiso 1 1 calc R U
N189 N 0.2356(7) 0.3335(7) 0.5281(6) 0.136(4) Uani 1 1 d . U
N193 N 0.3147(7) 0.3636(7) 0.5093(6) 0.138(4) Uani 1 1 d . U
H193 H 0.3455 0.3580 0.5050 0.165 Uiso 1 1 calc R U
C13 C -0.1764(5) 0.1483(6) 0.7829(11) 0.215(12) Uani 1 1 d . U
H13 H -0.2035 0.1291 0.7693 0.258 Uiso 1 1 calc R U
C14 C -0.1583(6) 0.1457(7) 0.8476(10) 0.216(12) Uani 1 1 d G U
H14 H -0.1730 0.1247 0.8784 0.259 Uiso 1 1 calc R U
C15 C -0.1187(6) 0.1739(7) 0.8674(8) 0.205(10) Uani 1 1 d G U
H15 H -0.1063 0.1721 0.9116 0.247 Uiso 1 1 calc R U
C16 C -0.0972(4) 0.2046(5) 0.8224(9) 0.150(5) Uani 1 1 d G U
N11 N -0.1153(5) 0.2072(5) 0.7576(8) 0.161(5) Uani 1 1 d G U
C12 C -0.1549(5) 0.1791(6) 0.7379(8) 0.190(8) Uani 1 1 d G U
H12 H -0.1673 0.1809 0.6936 0.227 Uiso 1 1 calc R U
C17 C -0.0574(7) 0.2366(7) 0.8364(14) 0.140(5) Uani 1 1 d . U
C19 C 0.0078(6) 0.2824(7) 0.8001(11) 0.128(5) Uani 1 1 d . U
H19 H 0.0264 0.2930 0.7646 0.154 Uiso 1 1 calc R U
C20 C 0.0231(6) 0.2972(7) 0.8635(11) 0.126(5) Uani 1 1 d . U
C21 C -0.0008(9) 0.2807(10) 0.9149(14) 0.176(8) Uani 1 1 d . U
H21 H 0.0105 0.2877 0.9587 0.211 Uiso 1 1 calc R U
C22 C -0.0440(8) 0.2523(10) 0.9034(15) 0.169(8) Uani 1 1 d . U
H22 H -0.0636 0.2439 0.9390 0.203 Uiso 1 1 calc R U
C23 C 0.0634(6) 0.3322(6) 0.8683(10) 0.122(5) Uani 1 1 d . U
H23A H 0.0601 0.3568 0.8323 0.146 Uiso 1 1 calc R U
H23B H 0.0631 0.3499 0.9110 0.146 Uiso 1 1 calc R U
C25 C 0.1471(7) 0.3308(7) 0.8613(8) 0.114(4) Uani 1 1 d . U
C28 C 0.2365(6) 0.3230(6) 0.8581(6) 0.100(3) Uani 1 1 d . U
C30 C 0.3190(7) 0.3118(6) 0.8519(7) 0.107(4) Uani 1 1 d . U
C31 C 0.3237(6) 0.3633(7) 0.8575(8) 0.118(4) Uani 1 1 d . U
H31 H 0.3550 0.3770 0.8584 0.142 Uiso 1 1 calc R U
C32 C 0.2872(6) 0.3935(6) 0.8615(7) 0.106(4) Uani 1 1 d . U
C35 C 0.2885(7) 0.4476(7) 0.8654(11) 0.141(6) Uani 1 1 d . U
H35A H 0.2597 0.4612 0.8432 0.212 Uiso 1 1 calc GR U
H35B H 0.3170 0.4598 0.8439 0.212 Uiso 1 1 calc GR U
H35C H 0.2898 0.4578 0.9118 0.212 Uiso 1 1 calc GR U
C44 C -0.1362(7) 0.1751(8) 0.4613(7) 0.223(12) Uani 1 1 d . U
H44 H -0.1456 0.1622 0.4192 0.268 Uiso 1 1 calc R U
C43 C -0.1629(6) 0.2125(8) 0.4890(10) 0.215(10) Uani 1 1 d G U
H43 H -0.1905 0.2251 0.4659 0.258 Uiso 1 1 calc R U
C42 C -0.1491(5) 0.2314(6) 0.5506(10) 0.215(11) Uani 1 1 d G U
H42 H -0.1674 0.2569 0.5696 0.259 Uiso 1 1 calc R U
N41 N -0.1087(5) 0.2130(6) 0.5844(7) 0.163(5) Uani 1 1 d G U
C46 C -0.0820(4) 0.1756(5) 0.5566(8) 0.152(6) Uani 1 1 d G U
C45 C -0.0958(6) 0.1567(6) 0.4951(9) 0.188(8) Uani 1 1 d G U
H45 H -0.0776 0.1311 0.4761 0.225 Uiso 1 1 calc R U
C47 C -0.0371(7) 0.1612(7) 0.5946(11) 0.134(5) Uani 1 1 d . U
C49 C 0.0189(5) 0.1791(7) 0.6725(10) 0.120(4) Uani 1 1 d . U
H49 H 0.0293 0.2000 0.7079 0.144 Uiso 1 1 calc R U
C50 C 0.0454(5) 0.1393(6) 0.6583(8) 0.109(4) Uani 1 1 d . U
C51 C 0.0268(7) 0.1081(8) 0.6096(11) 0.141(6) Uani 1 1 d . U
H51 H 0.0433 0.0785 0.6000 0.169 Uiso 1 1 calc R U
C52 C -0.0139(7) 0.1188(8) 0.5758(11) 0.142(6) Uani 1 1 d . U
H52 H -0.0262 0.0985 0.5410 0.171 Uiso 1 1 calc R U
C53 C 0.0904(6) 0.1265(7) 0.7019(11) 0.127(5) Uani 1 1 d . U
H53A H 0.0825 0.1271 0.7490 0.153 Uiso 1 1 calc R U
H53B H 0.1018 0.0930 0.6911 0.153 Uiso 1 1 calc R U
C55 C 0.1745(5) 0.1503(6) 0.6918(6) 0.093(3) Uani 1 1 d . U
C58 C 0.2529(5) 0.1841(5) 0.6871(5) 0.083(3) Uani 1 1 d . U
C60 C 0.3292(5) 0.2194(5) 0.6777(6) 0.087(3) Uani 1 1 d . U
C61 C 0.3496(5) 0.1717(5) 0.6755(7) 0.095(3) Uani 1 1 d . U
H61 H 0.3829 0.1681 0.6694 0.114 Uiso 1 1 calc R U
C62 C 0.3215(5) 0.1310(5) 0.6822(7) 0.095(3) Uani 1 1 d . U
C65 C 0.3386(6) 0.0786(6) 0.6819(10) 0.122(5) Uani 1 1 d . U
H65A H 0.3217 0.0597 0.7149 0.183 Uiso 1 1 calc GR U
H65B H 0.3731 0.0777 0.6925 0.183 Uiso 1 1 calc GR U
H65C H 0.3321 0.0643 0.6381 0.183 Uiso 1 1 calc GR U
C72 C -0.1507(5) 0.3285(6) 0.7348(9) 0.187(9) Uani 1 1 d . U
H72 H -0.1643 0.3000 0.7540 0.224 Uiso 1 1 calc R U
N71 N -0.1104(5) 0.3241(5) 0.6971(8) 0.156(5) Uani 1 1 d G U
C76 C -0.0905(5) 0.3658(6) 0.6691(9) 0.185(10) Uani 1 1 d G U
C75 C -0.1111(7) 0.4118(5) 0.6787(11) 0.204(10) Uani 1 1 d G U
H75 H -0.0975 0.4402 0.6595 0.245 Uiso 1 1 calc R U
C74 C -0.1514(7) 0.4161(5) 0.7163(11) 0.226(11) Uani 1 1 d G U
H74 H -0.1654 0.4475 0.7229 0.271 Uiso 1 1 calc R U
C73 C -0.1712(6) 0.3744(7) 0.7444(10) 0.199(11) Uani 1 1 d G U
H73 H -0.1988 0.3774 0.7701 0.239 Uiso 1 1 calc R U
C77 C -0.0488(9) 0.3563(9) 0.6261(13) 0.157(7) Uani 1 1 d . U
C79 C 0.0062(6) 0.3069(7) 0.5846(9) 0.121(4) Uani 1 1 d . U
H79 H 0.0186 0.2744 0.5818 0.145 Uiso 1 1 calc R U
C80 C 0.0264(7) 0.3434(7) 0.5464(9) 0.129(5) Uani 1 1 d . U
C81 C 0.0091(11) 0.3881(10) 0.5543(17) 0.202(13) Uani 1 1 d . U
H81 H 0.0232 0.4148 0.5318 0.243 Uiso 1 1 calc R U
C82 C -0.0289(12) 0.3973(9) 0.5943(18) 0.229(17) Uani 1 1 d . U
H82 H -0.0411 0.4297 0.6000 0.274 Uiso 1 1 calc R U
C83 C 0.0635(7) 0.3321(8) 0.4982(11) 0.144(6) Uani 1 1 d . U
H83A H 0.0494 0.3096 0.4644 0.173 Uiso 1 1 calc R U
H83B H 0.0719 0.3631 0.4756 0.173 Uiso 1 1 calc R U
C85 C 0.1163(10) 0.2619(10) 0.5228(8) 0.138(7) Uani 1 1 d . U
C88 C 0.1847(8) 0.2060(8) 0.5275(6) 0.115(4) Uani 1 1 d . U
C90 C 0.2503(8) 0.1529(7) 0.5243(7) 0.116(4) Uani 1 1 d . U
C91 C 0.2200(8) 0.1130(7) 0.5225(9) 0.128(4) Uani 1 1 d . U
H91 H 0.2334 0.0809 0.5201 0.154 Uiso 1 1 calc R .
C92 C 0.1675(8) 0.1182(8) 0.5240(10) 0.138(5) Uani 1 1 d . U
C95 C 0.1357(8) 0.0766(9) 0.5191(13) 0.164(7) Uani 1 1 d . U
H95A H 0.1212 0.0712 0.5618 0.247 Uiso 1 1 calc GR U
H95B H 0.1538 0.0472 0.5070 0.247 Uiso 1 1 calc GR U
H95C H 0.1105 0.0830 0.4853 0.247 Uiso 1 1 calc GR U
C113 C 0.6248(5) 0.3608(5) 0.8449(9) 0.188(9) Uani 1 1 d . U
H113 H 0.6493 0.3849 0.8415 0.225 Uiso 1 1 calc R U
C112 C 0.6061(5) 0.3375(5) 0.7885(7) 0.177(7) Uani 1 1 d G U
H112 H 0.6179 0.3457 0.7465 0.212 Uiso 1 1 calc R U
N111 N 0.5703(4) 0.3023(4) 0.7935(7) 0.141(4) Uani 1 1 d G U
C116 C 0.5531(4) 0.2904(4) 0.8549(8) 0.149(5) Uani 1 1 d G U
C115 C 0.5718(5) 0.3136(6) 0.9113(6) 0.171(7) Uani 1 1 d G U
H115 H 0.5601 0.3055 0.9533 0.205 Uiso 1 1 calc R U
C114 C 0.6077(5) 0.3488(6) 0.9063(8) 0.184(8) Uani 1 1 d G U
H114 H 0.6204 0.3647 0.9449 0.220 Uiso 1 1 calc R U
C117 C 0.5135(7) 0.2572(7) 0.8531(13) 0.136(4) Uani 1 1 d . U
C119 C 0.4491(7) 0.2195(7) 0.8016(10) 0.129(5) Uani 1 1 d . U
H119 H 0.4282 0.2180 0.7634 0.155 Uiso 1 1 calc R U
C120 C 0.4380(6) 0.1919(7) 0.8504(9) 0.119(4) Uani 1 1 d . U
C121 C 0.4677(8) 0.1971(9) 0.9076(11) 0.156(7) Uani 1 1 d . U
H121 H 0.4614 0.1796 0.9469 0.188 Uiso 1 1 calc R U
C122 C 0.5057(8) 0.2279(9) 0.9046(12) 0.151(6) Uani 1 1 d . U
H122 H 0.5281 0.2287 0.9411 0.181 Uiso 1 1 calc R U
C123 C 0.3961(7) 0.1587(7) 0.8463(10) 0.134(5) Uani 1 1 d . U
H12A H 0.3974 0.1391 0.8053 0.160 Uiso 1 1 calc R .
H12B H 0.3982 0.1355 0.8840 0.160 Uiso 1 1 calc R .
C125 C 0.3097(7) 0.1571(9) 0.8482(7) 0.125(5) Uani 1 1 d . U
C128 C 0.2224(6) 0.1662(7) 0.8542(6) 0.107(4) Uani 1 1 d . U
C130 C 0.1388(6) 0.1765(7) 0.8609(6) 0.104(4) Uani 1 1 d . U
C131 C 0.1358(7) 0.1241(7) 0.8613(8) 0.118(4) Uani 1 1 d . U
H131 H 0.1051 0.1093 0.8650 0.142 Uiso 1 1 calc R U
C132 C 0.1744(7) 0.0946(7) 0.8565(8) 0.119(4) Uani 1 1 d . U
C135 C 0.1746(8) 0.0407(7) 0.8515(11) 0.144(6) Uani 1 1 d . U
H13A H 0.1421 0.0282 0.8572 0.215 Uiso 1 1 calc GR U
H13B H 0.1963 0.0270 0.8860 0.215 Uiso 1 1 calc GR U
H13C H 0.1855 0.0310 0.8081 0.215 Uiso 1 1 calc GR U
C144 C 0.6028(6) 0.3519(8) 0.5004(8) 0.213(12) Uani 1 1 d . U
H144 H 0.6152 0.3666 0.4621 0.256 Uiso 1 1 calc R U
C145 C 0.5585(6) 0.3667(6) 0.5225(8) 0.175(8) Uani 1 1 d G U
H145 H 0.5406 0.3915 0.4994 0.210 Uiso 1 1 calc R U
C146 C 0.5404(4) 0.3452(5) 0.5786(7) 0.139(5) Uani 1 1 d G U
N141 N 0.5665(5) 0.3089(5) 0.6124(7) 0.145(4) Uani 1 1 d G U
C142 C 0.6107(5) 0.2941(6) 0.5903(9) 0.193(10) Uani 1 1 d G U
H142 H 0.6286 0.2694 0.6134 0.232 Uiso 1 1 calc R U
C143 C 0.6289(5) 0.3156(8) 0.5342(10) 0.212(12) Uani 1 1 d G U
H143 H 0.6591 0.3055 0.5191 0.255 Uiso 1 1 calc R U
C147 C 0.4937(5) 0.3592(6) 0.6059(9) 0.110(4) Uani 1 1 d . U
C149 C 0.4361(5) 0.3392(6) 0.6791(8) 0.109(4) Uani 1 1 d . U
H149 H 0.4244 0.3174 0.7114 0.130 Uiso 1 1 calc R U
C150 C 0.4075(5) 0.3796(5) 0.6604(7) 0.097(3) Uani 1 1 d . U
C151 C 0.4274(6) 0.4115(7) 0.6150(10) 0.124(5) Uani 1 1 d . U
H151 H 0.4115 0.4413 0.6030 0.149 Uiso 1 1 calc R U
C152 C 0.4702(6) 0.3995(7) 0.5877(10) 0.124(5) Uani 1 1 d . U
H152 H 0.4830 0.4205 0.5554 0.149 Uiso 1 1 calc R U
C153 C 0.3605(6) 0.3909(7) 0.6955(10) 0.126(5) Uani 1 1 d . U
H15A H 0.3676 0.3936 0.7436 0.151 Uiso 1 1 calc R U
H15B H 0.3478 0.4231 0.6798 0.151 Uiso 1 1 calc R U
C155 C 0.2782(5) 0.3662(6) 0.6924(6) 0.095(3) Uani 1 1 d . U
C158 C 0.1963(5) 0.3318(6) 0.6916(6) 0.093(3) Uani 1 1 d . U
C160 C 0.1219(5) 0.2967(6) 0.6886(6) 0.097(3) Uani 1 1 d . U
C161 C 0.1037(6) 0.3470(6) 0.6941(8) 0.112(4) Uani 1 1 d . U
H161 H 0.0700 0.3514 0.6947 0.134 Uiso 1 1 calc R U
C162 C 0.1307(5) 0.3863(6) 0.6983(7) 0.104(4) Uani 1 1 d . U
C165 C 0.1155(7) 0.4373(7) 0.7053(11) 0.137(6) Uani 1 1 d . U
H16A H 0.1219 0.4481 0.7510 0.206 Uiso 1 1 calc GR U
H16B H 0.0811 0.4399 0.6944 0.206 Uiso 1 1 calc GR U
H16C H 0.1333 0.4582 0.6754 0.206 Uiso 1 1 calc GR U
C175 C 0.5664(7) 0.1076(4) 0.6904(9) 0.189(9) Uani 1 1 d . U
H175 H 0.5547 0.0806 0.6646 0.227 Uiso 1 1 calc R U
C176 C 0.5508(5) 0.1552(5) 0.6756(7) 0.168(8) Uani 1 1 d G U
N171 N 0.5678(4) 0.1947(4) 0.7134(7) 0.135(4) Uani 1 1 d G U
C172 C 0.6005(5) 0.1866(5) 0.7659(7) 0.172(8) Uani 1 1 d G U
H172 H 0.6121 0.2136 0.7917 0.206 Uiso 1 1 calc R U
C173 C 0.6160(6) 0.1391(6) 0.7806(8) 0.193(9) Uani 1 1 d G U
H173 H 0.6383 0.1336 0.8165 0.232 Uiso 1 1 calc R U
C174 C 0.5990(7) 0.0996(4) 0.7429(10) 0.220(11) Uani 1 1 d G U
H174 H 0.6096 0.0671 0.7530 0.264 Uiso 1 1 calc R U
C177 C 0.5112(7) 0.1654(7) 0.6314(10) 0.135(6) Uani 1 1 d . U
C179 C 0.4534(6) 0.2187(6) 0.5862(8) 0.112(4) Uani 1 1 d . U
H179 H 0.4383 0.2500 0.5875 0.134 Uiso 1 1 calc R U
C180 C 0.4401(7) 0.1865(7) 0.5383(10) 0.131(5) Uani 1 1 d . U
C181 C 0.4648(9) 0.1425(8) 0.5349(12) 0.169(9) Uani 1 1 d . U
H181 H 0.4545 0.1184 0.5035 0.203 Uiso 1 1 calc R U
C182 C 0.5030(10) 0.1331(8) 0.5746(13) 0.171(9) Uani 1 1 d . U
H182 H 0.5239 0.1065 0.5663 0.205 Uiso 1 1 calc R U
C183 C 0.4027(8) 0.1988(8) 0.4852(9) 0.143(6) Uani 1 1 d . U
H18A H 0.3945 0.1685 0.4601 0.172 Uiso 1 1 calc R U
H18B H 0.4166 0.2225 0.4542 0.172 Uiso 1 1 calc R U
C185 C 0.3484(8) 0.2687(8) 0.5120(8) 0.130(6) Uani 1 1 d D U
C188 C 0.2811(10) 0.3269(8) 0.5212(7) 0.133(5) Uani 1 1 d . U
C190 C 0.2194(10) 0.3789(8) 0.5278(8) 0.132(5) Uani 1 1 d . U
C191 C 0.2470(10) 0.4199(9) 0.5129(10) 0.145(5) Uani 1 1 d . U
H191 H 0.2335 0.4519 0.5086 0.174 Uiso 1 1 calc R U
C192 C 0.2932(10) 0.4118(8) 0.5049(8) 0.141(5) Uani 1 1 d . U
C195 C 0.3314(10) 0.4475(10) 0.4816(13) 0.177(8) Uani 1 1 d . U
H19A H 0.3249 0.4806 0.4984 0.266 Uiso 1 1 calc GR U
H19B H 0.3307 0.4482 0.4332 0.266 Uiso 1 1 calc GR U
H19C H 0.3631 0.4366 0.4982 0.266 Uiso 1 1 calc GR U
C211 C 0.4774(7) 0.4360(8) 0.8297(9) 0.139(6) Uani 1 1 d . .
H211 H 0.4941 0.4492 0.8705 0.166 Uiso 1 1 calc R .

loop_
_atom_site_aniso_label
_atom_site_aniso_U_11
_atom_site_aniso_U_22
_atom_site_aniso_U_33
_atom_site_aniso_U_23
_atom_site_aniso_U_13
_atom_site_aniso_U_12
Hg1 0.1043(5) 0.1323(6) 0.2077(10) -0.0048(6) 0.0022(5) -0.0049(4)
Hg2 0.1170(5) 0.1053(5) 0.1936(9) 0.0019(5) -0.0358(5) -0.0060(4)
Cl21 0.171(5) 0.151(4) 0.170(5) 0.010(4) -0.012(4) 0.000(4)
Cl22 0.201(7) 0.256(9) 0.199(7) -0.003(6) 0.015(6) -0.046(6)
Cl23 0.213(7) 0.129(4) 0.316(11) -0.029(5) 0.011(7) -0.024(4)
O26 0.128(7) 0.121(7) 0.141(9) -0.009(6) -0.015(7) -0.006(5)
O34 0.117(6) 0.145(8) 0.103(7) 0.013(6) 0.003(5) 0.018(6)
O56 0.104(5) 0.105(5) 0.098(7) 0.006(5) -0.007(5) -0.002(4)
O64 0.110(6) 0.114(6) 0.088(6) -0.017(5) 0.001(5) -0.007(4)
O86 0.165(9) 0.176(10) 0.099(8) -0.001(7) 0.005(7) 0.026(7)
O94 0.147(8) 0.136(8) 0.098(7) 0.002(6) -0.009(6) 0.022(6)
O126 0.150(8) 0.124(7) 0.103(8) 0.006(6) 0.010(6) 0.016(6)
O134 0.138(7) 0.127(7) 0.114(8) 0.007(6) 0.007(6) -0.002(6)
O156 0.107(6) 0.106(6) 0.124(8) -0.021(5) -0.007(5) 0.008(4)
O164 0.089(5) 0.124(6) 0.118(8) -0.005(5) -0.006(5) -0.007(5)
O186 0.185(10) 0.154(9) 0.097(8) -0.009(6) -0.009(7) -0.004(7)
O194 0.208(11) 0.149(9) 0.134(11) -0.011(8) 0.000(8) 0.038(8)
N18 0.106(7) 0.130(8) 0.163(8) 0.002(6) 0.014(6) -0.011(6)
N24 0.112(6) 0.120(8) 0.105(9) -0.019(6) 0.001(6) -0.001(5)
N27 0.111(6) 0.126(7) 0.078(7) -0.005(5) -0.008(5) 0.003(5)
N29 0.114(6) 0.137(7) 0.059(6) 0.003(5) -0.007(5) 0.006(5)
N33 0.112(6) 0.140(7) 0.086(8) -0.012(6) -0.001(6) -0.002(5)
N48 0.101(6) 0.126(7) 0.161(9) -0.012(6) -0.024(6) -0.006(5)
N54 0.101(5) 0.120(7) 0.089(7) 0.012(6) 0.001(5) -0.008(5)
N57 0.091(5) 0.104(6) 0.060(6) 0.003(4) -0.007(4) -0.001(4)
N59 0.099(5) 0.098(5) 0.057(5) -0.012(4) 0.002(4) -0.002(4)
N63 0.094(5) 0.102(6) 0.077(6) -0.007(5) -0.009(5) -0.006(4)
N78 0.127(8) 0.119(7) 0.132(9) -0.008(6) 0.015(7) 0.009(6)
N84 0.154(9) 0.169(10) 0.110(10) -0.002(7) 0.017(8) 0.040(7)
N87 0.155(8) 0.142(8) 0.062(6) -0.006(5) 0.009(6) 0.029(6)
N89 0.155(8) 0.126(7) 0.055(6) -0.001(5) -0.005(6) 0.025(6)
N93 0.158(9) 0.153(8) 0.089(9) 0.009(6) -0.001(7) 0.026(6)
N118 0.116(6) 0.114(7) 0.137(7) -0.011(5) -0.045(5) 0.008(5)
N124 0.131(7) 0.129(8) 0.089(8) 0.016(6) -0.019(6) 0.015(6)
N127 0.126(6) 0.122(7) 0.065(6) 0.014(5) -0.007(5) 0.012(5)
N129 0.135(7) 0.123(7) 0.059(6) 0.008(5) -0.007(5) 0.008(5)
N133 0.142(8) 0.121(7) 0.087(8) 0.007(5) -0.003(6) 0.004(5)
N148 0.107(6) 0.097(6) 0.132(8) -0.009(5) -0.020(5) -0.006(5)
N154 0.095(5) 0.090(6) 0.105(8) -0.009(5) -0.011(5) -0.009(4)
N157 0.099(5) 0.099(6) 0.066(6) -0.006(4) -0.010(4) 0.000(4)
N159 0.104(5) 0.095(5) 0.069(6) 0.001(4) -0.004(4) -0.003(4)
N163 0.108(6) 0.096(6) 0.112(9) -0.011(5) -0.014(5) 0.002(4)
N178 0.089(6) 0.092(6) 0.137(8) 0.002(5) -0.012(5) -0.012(4)
N184 0.150(9) 0.145(9) 0.086(8) -0.002(6) -0.017(7) 0.005(7)
N187 0.171(9) 0.149(8) 0.069(7) -0.005(6) -0.028(6) 0.019(6)
N189 0.188(9) 0.154(9) 0.065(7) -0.012(6) -0.014(7) 0.028(7)
N193 0.187(10) 0.151(8) 0.073(8) -0.015(6) -0.010(7) 0.031(7)
C13 0.171(16) 0.21(2) 0.27(2) 0.023(18) 0.008(16) -0.058(17)
C14 0.163(17) 0.21(2) 0.27(2) 0.029(17) 0.023(15) -0.070(18)
C15 0.171(16) 0.20(2) 0.244(15) 0.033(13) 0.016(12) -0.056(16)
C16 0.095(8) 0.131(10) 0.227(12) 0.009(9) 0.034(8) 0.001(7)
N11 0.116(8) 0.141(9) 0.227(10) 0.009(8) 0.004(7) -0.008(7)
C12 0.119(11) 0.188(18) 0.262(17) 0.015(13) 0.016(11) -0.032(12)
C17 0.098(7) 0.123(10) 0.200(10) 0.001(8) 0.027(7) 0.008(7)
C19 0.107(8) 0.130(11) 0.149(10) 0.000(8) 0.019(7) -0.008(8)
C20 0.108(7) 0.134(11) 0.136(12) 0.000(9) 0.002(7) 0.000(7)
C21 0.166(14) 0.194(18) 0.169(12) 0.006(10) 0.012(9) -0.044(15)
C22 0.122(11) 0.200(18) 0.186(12) 0.013(10) 0.026(9) -0.030(12)
C23 0.114(7) 0.110(9) 0.142(12) -0.015(8) 0.006(7) 0.013(6)
C25 0.124(8) 0.135(13) 0.082(10) 0.003(9) -0.002(7) 0.020(7)
C28 0.129(7) 0.114(9) 0.057(7) -0.006(6) 0.001(6) 0.011(6)
C30 0.131(9) 0.117(9) 0.072(8) 0.017(7) 0.000(7) 0.013(7)
C31 0.118(7) 0.143(8) 0.094(10) 0.003(7) -0.002(7) 0.000(6)
C32 0.120(9) 0.115(8) 0.082(9) 0.003(6) -0.001(7) 0.006(7)
C35 0.125(11) 0.148(9) 0.150(16) -0.001(8) -0.002(10) -0.011(8)
C44 0.178(19) 0.25(3) 0.231(17) -0.024(17) -0.080(16) -0.008(18)
C43 0.166(15) 0.21(2) 0.26(2) 0.009(16) -0.072(15) -0.023(14)
C42 0.149(14) 0.24(2) 0.26(2) -0.024(17) -0.059(15) -0.002(14)
N41 0.109(7) 0.160(10) 0.215(11) 0.000(8) -0.040(7) -0.008(7)
C46 0.115(8) 0.156(11) 0.182(12) -0.005(9) -0.027(8) -0.039(8)
C45 0.161(13) 0.185(16) 0.214(14) 0.008(12) -0.044(11) -0.027(12)
C47 0.117(8) 0.117(9) 0.165(11) 0.014(8) -0.014(7) -0.019(6)
C49 0.092(7) 0.123(9) 0.144(11) 0.002(8) 0.001(7) -0.010(6)
C50 0.100(6) 0.109(8) 0.118(10) 0.022(7) 0.006(6) -0.026(6)
C51 0.128(10) 0.135(10) 0.159(13) -0.006(9) -0.015(9) 0.002(8)
C52 0.126(10) 0.148(11) 0.151(12) -0.020(9) -0.014(9) -0.020(8)
C53 0.100(7) 0.126(10) 0.156(13) 0.015(9) -0.002(7) -0.008(6)
C55 0.107(7) 0.102(9) 0.069(8) 0.003(7) -0.008(6) 0.001(6)
C58 0.106(6) 0.092(7) 0.050(6) 0.001(5) -0.010(5) 0.003(5)
C60 0.103(7) 0.092(7) 0.065(7) -0.012(5) 0.001(6) -0.005(5)
C61 0.093(6) 0.106(6) 0.084(8) -0.022(5) -0.007(5) -0.003(5)
C62 0.107(8) 0.097(7) 0.081(8) -0.007(6) -0.010(7) 0.003(6)
C65 0.101(8) 0.112(8) 0.153(15) -0.006(7) 0.014(9) 0.000(6)
C72 0.132(12) 0.209(14) 0.22(2) 0.018(12) 0.040(14) 0.031(10)
N71 0.141(9) 0.154(8) 0.172(11) 0.004(7) 0.017(8) 0.023(6)
C76 0.173(14) 0.158(10) 0.23(2) 0.001(10) 0.068(16) 0.025(9)
C75 0.212(16) 0.165(11) 0.24(2) 0.007(10) 0.074(15) 0.041(10)
C74 0.207(17) 0.215(14) 0.26(2) 0.009(13) 0.093(17) 0.041(12)
C73 0.184(16) 0.189(16) 0.23(2) 0.021(15) 0.063(18) 0.051(13)
C77 0.165(11) 0.135(9) 0.173(16) 0.006(9) 0.032(12) 0.021(8)
C79 0.108(8) 0.126(9) 0.127(10) -0.015(7) -0.022(7) 0.000(7)
C80 0.150(10) 0.129(11) 0.108(11) 0.005(9) 0.020(8) 0.032(8)
C81 0.22(2) 0.146(11) 0.25(3) 0.031(11) 0.10(2) 0.022(10)
C82 0.25(2) 0.133(10) 0.31(3) 0.027(12) 0.16(3) 0.053(11)
C83 0.128(10) 0.163(12) 0.140(12) 0.012(10) -0.006(9) 0.017(9)
C85 0.173(14) 0.174(15) 0.066(9) -0.001(10) 0.002(10) 0.042(13)
C88 0.153(10) 0.144(10) 0.047(7) -0.008(7) -0.003(7) 0.024(8)
C90 0.151(10) 0.141(11) 0.055(8) -0.013(7) -0.009(7) 0.021(9)
C91 0.156(9) 0.125(8) 0.102(11) 0.008(7) -0.011(7) 0.022(6)
C92 0.161(12) 0.142(11) 0.109(12) 0.007(9) -0.012(10) 0.020(9)
C95 0.152(12) 0.160(12) 0.18(2) 0.005(11) 0.012(12) 0.010(9)
C113 0.154(14) 0.177(16) 0.228(18) -0.042(14) -0.046(13) -0.036(14)
C112 0.140(12) 0.171(15) 0.215(14) -0.037(11) -0.043(10) -0.015(12)
N111 0.111(7) 0.127(8) 0.181(9) -0.024(7) -0.038(6) -0.006(6)
C116 0.121(9) 0.135(10) 0.185(11) -0.031(8) -0.058(8) 0.025(7)
C115 0.147(13) 0.172(15) 0.188(12) -0.040(10) -0.062(9) -0.025(12)
C114 0.155(15) 0.176(17) 0.214(16) -0.047(13) -0.060(12) 0.005(13)
C117 0.119(8) 0.113(9) 0.173(10) -0.017(7) -0.045(7) 0.013(7)
C119 0.120(8) 0.137(11) 0.126(9) 0.005(8) -0.040(7) -0.006(8)
C120 0.124(8) 0.120(9) 0.112(10) -0.009(8) -0.030(7) 0.020(6)
C121 0.161(12) 0.171(14) 0.133(10) 0.010(9) -0.043(9) -0.008(11)
C122 0.145(11) 0.162(12) 0.141(10) -0.017(9) -0.054(9) 0.016(9)
C123 0.142(9) 0.142(11) 0.116(11) 0.009(9) -0.016(8) 0.006(8)
C125 0.143(9) 0.173(17) 0.058(8) 0.015(10) -0.010(7) 0.000(8)
C128 0.132(8) 0.134(10) 0.054(7) 0.010(7) -0.002(6) -0.011(7)
C130 0.119(8) 0.139(10) 0.053(7) 0.009(7) 0.001(6) -0.009(7)
C131 0.144(9) 0.129(8) 0.081(9) 0.003(6) 0.007(7) -0.006(6)
C132 0.127(10) 0.140(10) 0.091(10) 0.012(7) 0.002(8) -0.018(8)
C135 0.154(13) 0.126(9) 0.152(16) 0.005(8) 0.022(11) -0.010(8)
C144 0.181(17) 0.24(3) 0.223(19) 0.046(19) 0.040(16) 0.034(17)
C145 0.138(12) 0.210(18) 0.180(14) 0.022(13) 0.043(11) 0.006(12)
C146 0.131(9) 0.126(10) 0.160(11) -0.003(8) -0.005(8) -0.015(7)
N141 0.108(7) 0.151(9) 0.177(10) -0.008(7) -0.001(6) 0.005(6)
C142 0.165(13) 0.191(18) 0.225(19) 0.026(16) 0.019(13) 0.021(13)
C143 0.158(13) 0.24(2) 0.25(2) 0.025(19) 0.045(15) 0.017(15)
C147 0.092(6) 0.106(8) 0.132(10) -0.011(7) -0.003(6) -0.019(5)
C149 0.101(7) 0.107(8) 0.116(9) -0.004(7) -0.009(6) -0.007(6)
C150 0.107(6) 0.091(7) 0.093(8) -0.012(6) -0.011(6) -0.015(5)
C151 0.121(9) 0.117(9) 0.133(11) 0.006(8) -0.002(8) 0.005(7)
C152 0.113(8) 0.128(9) 0.132(11) 0.018(8) 0.006(8) -0.006(7)
C153 0.113(7) 0.124(10) 0.138(12) -0.023(9) -0.009(7) -0.001(6)
C155 0.102(7) 0.115(10) 0.066(8) -0.013(7) -0.013(6) 0.006(6)
C158 0.097(6) 0.126(9) 0.054(7) -0.002(6) -0.013(5) 0.012(5)
C160 0.101(7) 0.123(8) 0.067(8) 0.001(6) -0.012(6) 0.011(6)
C161 0.108(7) 0.122(7) 0.104(10) -0.003(6) -0.005(6) 0.003(5)
C162 0.104(8) 0.122(8) 0.086(9) -0.002(7) -0.011(7) 0.018(6)
C165 0.132(10) 0.123(9) 0.156(16) 0.001(8) 0.000(10) 0.010(7)
C175 0.211(16) 0.136(9) 0.212(16) 0.004(9) -0.086(14) 0.025(9)
C176 0.170(13) 0.128(9) 0.204(15) -0.014(9) -0.046(13) 0.027(9)
N171 0.120(7) 0.119(7) 0.162(9) -0.008(6) -0.044(7) 0.008(5)
C172 0.158(15) 0.145(11) 0.209(17) -0.014(11) -0.039(14) 0.026(10)
C173 0.200(16) 0.159(13) 0.214(15) 0.004(11) -0.072(14) 0.026(11)
C174 0.236(19) 0.153(11) 0.262(19) -0.009(11) -0.087(16) 0.029(11)
C177 0.139(10) 0.123(8) 0.140(11) 0.006(7) -0.052(10) -0.006(7)
C179 0.118(9) 0.115(8) 0.101(8) 0.012(7) -0.014(7) -0.005(7)
C180 0.148(10) 0.108(9) 0.136(11) -0.007(8) -0.021(8) 0.001(8)
C181 0.204(17) 0.139(11) 0.157(13) -0.029(10) -0.080(14) 0.035(11)
C182 0.205(16) 0.120(10) 0.182(14) -0.024(10) -0.050(13) 0.040(11)
C183 0.178(13) 0.141(11) 0.107(10) -0.004(9) -0.037(10) 0.029(10)
C185 0.188(14) 0.133(11) 0.066(9) -0.007(9) -0.036(10) 0.017(11)
C188 0.206(14) 0.135(10) 0.055(8) -0.001(7) -0.025(9) 0.029(10)
C190 0.202(14) 0.133(12) 0.061(9) -0.012(8) -0.020(9) 0.033(10)
C191 0.190(11) 0.147(10) 0.097(12) -0.026(8) -0.011(9) 0.037(8)
C192 0.221(16) 0.139(11) 0.059(8) -0.008(7) -0.027(10) 0.019(10)
C195 0.199(15) 0.165(12) 0.167(19) 0.011(12) -0.018(13) 0.027(10)
C211 0.140(14) 0.178(18) 0.098(12) -0.007(11) -0.011(11) -0.014(13)

loop_
_atom_type_symbol
_atom_type_description
_atom_type_scat_dispersion_real
_atom_type_scat_dispersion_imag
_atom_type_scat_source
C C 0.0181 0.0091 'International Tables Vol C Tables 4.2.6.8 and 6.1.1.4'
H H 0.0000 0.0000 'International Tables Vol C Tables 4.2.6.8 and 6.1.1.4'
Cl Cl 0.3639 0.7018 'International Tables Vol C Tables 4.2.6.8 and 6.1.1.4'
Hg Hg -4.2923 7.6849 'International Tables Vol C Tables 4.2.6.8 and 6.1.1.4'
N N 0.0311 0.0180 'International Tables Vol C Tables 4.2.6.8 and 6.1.1.4'
O O 0.0492 0.0322 'International Tables Vol C Tables 4.2.6.8 and 6.1.1.4'

loop_
_geom_angle_atom_site_label_1
_geom_angle_atom_site_label_2
_geom_angle_atom_site_label_3
_geom_angle
N18 Hg1 N48 92.5(5)
N18 Hg1 N78 98.5(5)
N48 Hg1 N78 91.2(5)
N11 Hg1 N18 69.7(5)
N11 Hg1 N48 102.3(5)
N11 Hg1 N78 162.2(5)
N11 Hg1 N41 97.3(6)
N41 Hg1 N18 156.3(5)
N41 Hg1 N48 70.4(5)
N41 Hg1 N78 98.1(5)
N71 Hg1 N18 92.3(6)
N71 Hg1 N48 162.2(6)
N71 Hg1 N78 71.2(5)
N71 Hg1 N11 95.4(5)
N71 Hg1 N41 109.1(6)
N118 Hg2 N178 94.6(5)
N148 Hg2 N118 98.8(5)
N148 Hg2 N178 89.6(4)
N148 Hg2 N141 71.0(5)
N111 Hg2 N118 70.1(5)
N111 Hg2 N148 108.4(4)
N111 Hg2 N178 157.6(5)
N111 Hg2 N141 102.3(5)
N141 Hg2 N118 165.2(5)
N141 Hg2 N178 96.0(5)
N171 Hg2 N118 87.6(5)
N171 Hg2 N148 159.9(4)
N171 Hg2 N178 70.8(4)
N171 Hg2 N111 91.7(4)
N171 Hg2 N141 105.6(5)
C17 N18 Hg1 115.0(13)
C19 N18 Hg1 125.9(14)
C19 N18 C17 116.6(19)
C23 N24 H24 121.3
C25 N24 H24 121.3
C25 N24 C23 117.4(15)
C25 N27 H27 114.9
C28 N27 H27 114.9
C28 N27 C25 130.2(15)
C28 N29 C30 122.3(15)
C28 N33 H33 116.7
C28 N33 C32 126.5(15)
C32 N33 H33 116.7
C47 N48 Hg1 116.6(12)
C47 N48 C49 121.7(17)
C49 N48 Hg1 119.8(13)
C53 N54 H54 119.6
C55 N54 H54 119.6
C55 N54 C53 120.9(13)
C55 N57 H57 118.0
C58 N57 H57 118.0
C58 N57 C55 123.9(12)
C60 N59 C58 120.5(11)
C58 N63 H63 117.9
C58 N63 C62 124.3(12)
C62 N63 H63 117.9
C77 N78 Hg1 116.0(14)
C77 N78 C79 118.1(18)
C79 N78 Hg1 124.4(12)
C83 N84 H84 118.6
C85 N84 H84 118.6
C85 N84 C83 123(2)
C85 N87 H87 115.3
C88 N87 H87 115.3
C88 N87 C85 129(2)
C88 N89 C90 123.4(18)
C88 N93 H93 116.1
C92 N93 H93 116.1
C92 N93 C88 127.9(19)
C117 N118 Hg2 112.0(14)
C117 N118 C119 118.2(19)
C119 N118 Hg2 125.6(13)
C123 N124 H124 119.9
C125 N124 H124 119.9
C125 N124 C123 120.2(17)
C125 N127 H127 117.5
C128 N127 H127 117.5
C128 N127 C125 124.9(16)
C128 N129 C130 119.1(15)
C128 N133 H133 117.9
C132 N133 H133 117.9
C132 N133 C128 124.1(17)
C147 N148 Hg2 117.6(11)
C149 N148 Hg2 122.6(12)
C149 N148 C147 119.6(14)
C153 N154 H154 120.9
C155 N154 H154 120.9
C155 N154 C153 118.2(12)
C155 N157 H157 116.7
C155 N157 C158 126.5(12)
C158 N157 H157 116.7
C158 N159 C160 119.4(12)
C158 N163 H163 119.6
C162 N163 H163 119.6
C162 N163 C158 120.7(13)
C177 N178 Hg2 112.1(10)
C177 N178 C179 122.3(15)
C179 N178 Hg2 122.7(10)
C183 N184 H184 118.6
C185 N184 H184 118.6
C185 N184 C183 122.7(18)
C185 N187 H187 114.4
C185 N187 C188 131(2)
C188 N187 H187 114.4
C188 N189 C190 118(2)
C188 N193 H193 123.9
C188 N193 C192 112.2(19)
C192 N193 H193 123.9
C14 C13 H13 120.0
C14 C13 C12 120.0
C12 C13 H13 120.0
C13 C14 H14 120.0
C15 C14 C13 120.0
C15 C14 H14 120.0
C14 C15 H15 120.0
C14 C15 C16 120.0
C16 C15 H15 120.0
C15 C16 N11 120.0
C15 C16 C17 125.9(15)
N11 C16 C17 114.1(15)
C16 N11 Hg1 119.5(8)
C12 N11 Hg1 120.1(8)
C12 N11 C16 120.0
C13 C12 H12 120.0
N11 C12 C13 120.0
N11 C12 H12 120.0
N18 C17 C16 118(2)
N18 C17 C22 119.5(18)
C16 C17 C22 122.1(19)
N18 C19 H19 116.9
N18 C19 C20 126.2(18)
C20 C19 H19 116.9
C19 C20 C23 116.9(18)
C21 C20 C19 118(2)
C21 C20 C23 125(2)
C20 C21 H21 120.3
C20 C21 C22 119(3)
C22 C21 H21 120.3
C17 C22 H22 120.4
C21 C22 C17 119(2)
C21 C22 H22 120.4
N24 C23 C20 109.4(14)
N24 C23 H23A 109.8
N24 C23 H23B 109.8
C20 C23 H23A 109.8
C20 C23 H23B 109.8
H23A C23 H23B 108.2
O26 C25 N27 115.2(17)
N24 C25 O26 126.3(16)
N24 C25 N27 118.5(17)
N29 C28 N27 121.2(15)
N29 C28 N33 118.8(16)
N33 C28 N27 119.9(15)
O34 C30 N29 122.5(16)
O34 C30 C31 122.8(18)
N29 C30 C31 114.7(15)
C30 C31 H31 118.1
C32 C31 C30 123.8(17)
C32 C31 H31 118.1
N33 C32 C35 118.7(15)
C31 C32 N33 113.8(16)
C31 C32 C35 127.5(17)
C32 C35 H35A 109.5
C32 C35 H35B 109.5
C32 C35 H35C 109.5
H35A C35 H35B 109.5
H35A C35 H35C 109.5
H35B C35 H35C 109.5
C43 C44 H44 120.0
C43 C44 C45 120.0
C45 C44 H44 120.0
C44 C43 H43 120.0
C42 C43 C44 120.0
C42 C43 H43 120.0
C43 C42 H42 120.0
N41 C42 C43 120.0
N41 C42 H42 120.0
C42 N41 Hg1 123.4(8)
C42 N41 C46 120.0
C46 N41 Hg1 115.7(8)
N41 C46 C45 120.0
N41 C46 C47 115.6(14)
C45 C46 C47 124.2(14)
C44 C45 H45 120.0
C46 C45 C44 120.0
C46 C45 H45 120.0
N48 C47 C46 119.5(17)
N48 C47 C52 122.5(18)
C52 C47 C46 117.8(18)
N48 C49 H49 119.2
N48 C49 C50 121.6(18)
C50 C49 H49 119.2
C49 C50 C51 116.8(16)
C49 C50 C53 119.8(17)
C51 C50 C53 122.9(17)
C50 C51 H51 119.4
C52 C51 C50 121(2)
C52 C51 H51 119.4
C47 C52 H52 122.0
C51 C52 C47 116(2)
C51 C52 H52 122.0
N54 C53 C50 108.8(13)
N54 C53 H53A 109.9
N54 C53 H53B 109.9
C50 C53 H53A 109.9
C50 C53 H53B 109.9
H53A C53 H53B 108.3
O56 C55 N54 122.5(14)
O56 C55 N57 122.9(13)
N54 C55 N57 114.6(13)
N57 C58 N59 120.0(11)
N57 C58 N63 121.1(12)
N63 C58 N59 118.7(12)
O64 C60 N59 121.7(12)
O64 C60 C61 118.7(13)
N59 C60 C61 119.5(12)
C60 C61 H61 119.9
C62 C61 C60 120.3(13)
C62 C61 H61 119.9
N63 C62 C65 117.8(13)
C61 C62 N63 116.4(12)
C61 C62 C65 125.7(13)
C62 C65 H65A 109.5
C62 C65 H65B 109.5
C62 C65 H65C 109.5
H65A C65 H65B 109.5
H65A C65 H65C 109.5
H65B C65 H65C 109.5
N71 C72 H72 120.0
N71 C72 C73 120.0
C73 C72 H72 120.0
C72 N71 Hg1 122.9(8)
C76 N71 Hg1 117.1(8)
C76 N71 C72 120.0
N71 C76 C75 120.0
N71 C76 C77 115.3(13)
C75 C76 C77 124.6(13)
C76 C75 H75 120.0
C74 C75 C76 120.0
C74 C75 H75 120.0
C75 C74 H74 120.0
C73 C74 C75 120.0
C73 C74 H74 120.0
C72 C73 H73 120.0
C74 C73 C72 120.0
C74 C73 H73 120.0
N78 C77 C76 119(2)
N78 C77 C82 123(2)
C82 C77 C76 117.2(19)
N78 C79 H79 118.0
N78 C79 C80 124.1(17)
C80 C79 H79 118.0
C79 C80 C83 122.1(18)
C81 C80 C79 115.4(19)
C81 C80 C83 123(2)
C80 C81 H81 118.9
C80 C81 C82 122(2)
C82 C81 H81 118.9
C77 C82 H82 121.7
C81 C82 C77 117(2)
C81 C82 H82 121.7
N84 C83 C80 116.2(17)
N84 C83 H83A 108.2
N84 C83 H83B 108.2
C80 C83 H83A 108.2
C80 C83 H83B 108.2
H83A C83 H83B 107.4
O86 C85 N84 125(2)
O86 C85 N87 121(2)
N84 C85 N87 114(3)
N87 C88 N93 117.0(19)
N89 C88 N87 124(2)
N89 C88 N93 118.7(18)
O94 C90 N89 124(2)
O94 C90 C91 118.5(18)
C91 C90 N89 117.1(18)
C90 C91 H91 118.8
C90 C91 C92 122.4(18)
C92 C91 H91 118.8
N93 C92 C91 110(2)
N93 C92 C95 127(2)
C95 C92 C91 122.3(19)
C92 C95 H95A 109.5
C92 C95 H95B 109.5
C92 C95 H95C 109.5
H95A C95 H95B 109.5
H95A C95 H95C 109.5
H95B C95 H95C 109.5
C112 C113 H113 120.0
C112 C113 C114 120.0
C114 C113 H113 120.0
C113 C112 H112 120.0
C113 C112 N111 120.0
N111 C112 H112 120.0
C112 N111 Hg2 122.3(7)
C116 N111 Hg2 117.1(7)
C116 N111 C112 120.0
N111 C116 C117 114.7(14)
C115 C116 N111 120.0
C115 C116 C117 125.0(14)
C116 C115 H115 120.0
C114 C115 C116 120.0
C114 C115 H115 120.0
C113 C114 H114 120.0
C115 C114 C113 120.0
C115 C114 H114 120.0
N118 C117 C116 122(2)
N118 C117 C122 117.2(19)
C122 C117 C116 120.3(19)
N118 C119 H119 116.3
C120 C119 N118 127.4(18)
C120 C119 H119 116.3
C119 C120 C121 115(2)
C119 C120 C123 121.7(17)
C121 C120 C123 123(2)
C120 C121 H121 121.2
C122 C121 C120 118(2)
C122 C121 H121 121.2
C117 C122 C121 124(2)
C117 C122 H122 118.2
C121 C122 H122 118.2
N124 C123 C120 114.3(16)
N124 C123 H12A 108.7
N124 C123 H12B 108.7
C120 C123 H12A 108.7
C120 C123 H12B 108.7
H12A C123 H12B 107.6
O126 C125 N124 122.8(19)
O126 C125 N127 121.9(18)
N124 C125 N127 115.2(19)
N127 C128 N133 119.7(16)
N129 C128 N127 119.7(16)
N129 C128 N133 120.6(16)
O134 C130 N129 116.0(16)
O134 C130 C131 127.9(17)
N129 C130 C131 116.2(17)
C130 C131 H131 118.5
C132 C131 C130 123.0(18)
C132 C131 H131 118.5
N133 C132 C131 117.0(18)
N133 C132 C135 115.9(18)
C131 C132 C135 127.0(18)
C132 C135 H13A 109.5
C132 C135 H13B 109.5
C132 C135 H13C 109.5
H13A C135 H13B 109.5
H13A C135 H13C 109.5
H13B C135 H13C 109.5
C145 C144 H144 120.0
C145 C144 C143 120.0
C143 C144 H144 120.0
C144 C145 H145 120.0
C146 C145 C144 120.0
C146 C145 H145 120.0
C145 C146 N141 120.0
C145 C146 C147 123.4(11)
N141 C146 C147 116.6(11)
C146 N141 Hg2 117.2(7)
C142 N141 Hg2 122.5(7)
C142 N141 C146 120.0
N141 C142 H142 120.0
C143 C142 N141 120.0
C143 C142 H142 120.0
C144 C143 H143 120.0
C142 C143 C144 120.0
C142 C143 H143 120.0
N148 C147 C146 116.9(14)
C152 C147 N148 120.1(15)
C152 C147 C146 122.8(16)
N148 C149 H149 118.0
N148 C149 C150 124.0(16)
C150 C149 H149 118.0
C149 C150 C153 121.0(14)
C151 C150 C149 115.4(14)
C151 C150 C153 123.1(15)
C150 C151 H151 120.2
C152 C151 C150 119.6(16)
C152 C151 H151 120.2
C147 C152 C151 120.9(17)
C147 C152 H152 119.6
C151 C152 H152 119.6
N154 C153 C150 113.0(13)
N154 C153 H15A 109.0
N154 C153 H15B 109.0
C150 C153 H15A 109.0
C150 C153 H15B 109.0
H15A C153 H15B 107.8
O156 C155 N154 119.7(14)
O156 C155 N157 124.7(13)
N154 C155 N157 115.5(13)
N159 C158 N157 119.6(13)
N159 C158 N163 124.4(13)
N163 C158 N157 116.0(13)
O164 C160 N159 120.9(13)
O164 C160 C161 124.3(14)
N159 C160 C161 114.9(14)
C160 C161 H161 117.8
C162 C161 C160 124.4(15)
C162 C161 H161 117.8
N163 C162 C165 116.1(16)
C161 C162 N163 116.0(14)
C161 C162 C165 127.8(16)
C162 C165 H16A 109.5
C162 C165 H16B 109.5
C162 C165 H16C 109.5
H16A C165 H16B 109.5
H16A C165 H16C 109.5
H16B C165 H16C 109.5
C176 C175 H175 120.0
C176 C175 C174 120.0
C174 C175 H175 120.0
C175 C176 N171 120.0
C175 C176 C177 123.0(11)
N171 C176 C177 115.9(11)
C176 N171 Hg2 117.6(6)
C176 N171 C172 120.0
C172 N171 Hg2 121.2(6)
N171 C172 H172 120.0
C173 C172 N171 120.0
C173 C172 H172 120.0
C172 C173 H173 120.0
C172 C173 C174 120.0
C174 C173 H173 120.0
C175 C174 H174 120.0
C173 C174 C175 120.0
C173 C174 H174 120.0
N178 C177 C176 122.6(16)
N178 C177 C182 117.7(16)
C176 C177 C182 118.4(18)
N178 C179 H179 119.4
N178 C179 C180 121.2(16)
C180 C179 H179 119.4
C179 C180 C181 118.1(18)
C179 C180 C183 122.2(17)
C181 C180 C183 119.4(17)
C180 C181 H181 119.2
C182 C181 C180 122(2)
C182 C181 H181 119.2
C177 C182 H182 121.3
C181 C182 C177 117(2)
C181 C182 H182 121.3
N184 C183 H18A 108.6
N184 C183 H18B 108.6
C180 C183 N184 114.5(16)
C180 C183 H18A 108.6
C180 C183 H18B 108.6
H18A C183 H18B 107.6
O186 C185 N184 119(2)
O186 C185 N187 126(2)
N187 C185 N184 114.8(19)
N187 C188 N193 109(2)
N189 C188 N187 125(2)
N189 C188 N193 125.9(19)
O194 C190 N189 120(3)
O194 C190 C191 116(2)
N189 C190 C191 124(3)
C190 C191 H191 121.9
C192 C191 C190 116(2)
C192 C191 H191 121.9
N193 C192 C195 107(2)
C191 C192 N193 123(2)
C191 C192 C195 129(2)
C192 C195 H19A 109.5
C192 C195 H19B 109.5
C192 C195 H19C 109.5
H19A C195 H19B 109.5
H19A C195 H19C 109.5
H19B C195 H19C 109.5
Cl21 C211 Cl22 106.8(12)
Cl21 C211 H211 109.3
Cl22 C211 H211 109.3
Cl23 C211 Cl21 110.9(12)
Cl23 C211 Cl22 111.1(12)
Cl23 C211 H211 109.3

loop_
_geom_bond_atom_site_label_1
_geom_bond_atom_site_label_2
_geom_bond_distance
Hg1 N18 2.375(18)
Hg1 N48 2.394(15)
Hg1 N78 2.399(15)
Hg1 N11 2.327(12)
Hg1 N41 2.371(12)
Hg1 N71 2.276(11)
Hg2 N118 2.417(18)
Hg2 N148 2.357(13)
Hg2 N178 2.435(12)
Hg2 N111 2.356(9)
Hg2 N141 2.359(12)
Hg2 N171 2.303(9)
Cl21 C211 1.77(2)
Cl22 C211 1.78(2)
Cl23 C211 1.60(2)
O26 C25 1.28(2)
O34 C30 1.203(18)
O56 C55 1.220(16)
O64 C60 1.292(16)
O86 C85 1.22(3)
O94 C90 1.19(2)
O126 C125 1.28(2)
O134 C130 1.202(19)
O156 C155 1.249(17)
O164 C160 1.242(18)
O186 C185 1.288(16)
O194 C190 1.14(3)
N18 C17 1.38(3)
N18 C19 1.37(2)
N24 H24 0.8800
N24 C23 1.47(2)
N24 C25 1.28(2)
N27 H27 0.8800
N27 C25 1.43(2)
N27 C28 1.34(2)
N29 C28 1.270(18)
N29 C30 1.39(2)
N33 H33 0.8800
N33 C28 1.31(2)
N33 C32 1.36(2)
N48 C47 1.27(2)
N48 C49 1.29(2)
N54 H54 0.8800
N54 C53 1.48(2)
N54 C55 1.333(18)
N57 H57 0.8800
N57 C55 1.380(17)
N57 C58 1.314(17)
N59 C58 1.358(16)
N59 C60 1.346(17)
N63 H63 0.8800
N63 C58 1.348(16)
N63 C62 1.366(17)
N78 C77 1.24(2)
N78 C79 1.36(2)
N84 H84 0.8800
N84 C83 1.46(2)
N84 C85 1.33(3)
N87 H87 0.8800
N87 C85 1.39(3)
N87 C88 1.30(2)
N89 C88 1.27(2)
N89 C90 1.38(2)
N93 H93 0.8800
N93 C88 1.36(2)
N93 C92 1.35(2)
N118 C117 1.33(2)
N118 C119 1.34(2)
N124 H124 0.8800
N124 C123 1.43(2)
N124 C125 1.36(2)
N127 H127 0.8800
N127 C125 1.40(2)
N127 C128 1.37(2)
N129 C128 1.33(2)
N129 C130 1.40(2)
N133 H133 0.8800
N133 C128 1.37(2)
N133 C132 1.30(2)
N148 C147 1.38(2)
N148 C149 1.280(19)
N154 H154 0.8800
N154 C153 1.443(19)
N154 C155 1.342(18)
N157 H157 0.8800
N157 C155 1.366(18)
N157 C158 1.398(17)
N159 C158 1.270(17)
N159 C160 1.372(18)
N163 H163 0.8800
N163 C158 1.376(18)
N163 C162 1.340(19)
N178 C177 1.31(2)
N178 C179 1.34(2)
N184 H184 0.8800
N184 C183 1.52(2)
N184 C185 1.32(2)
N187 H187 0.8800
N187 C185 1.31(2)
N187 C188 1.39(2)
N189 C188 1.30(3)
N189 C190 1.31(2)
N193 H193 0.8800
N193 C188 1.40(3)
N193 C192 1.44(3)
C13 H13 0.9500
C13 C14 1.3900
C13 C12 1.3900
C14 H14 0.9500
C14 C15 1.3900
C15 H15 0.9500
C15 C16 1.3900
C16 N11 1.3900
C16 C17 1.43(2)
N11 C12 1.3900
C12 H12 0.9500
C17 C22 1.46(4)
C19 H19 0.9500
C19 C20 1.40(3)
C20 C21 1.34(3)
C20 C23 1.47(2)
C21 H21 0.9500
C21 C22 1.44(3)
C22 H22 0.9500
C23 H23A 0.9900
C23 H23B 0.9900
C30 C31 1.41(2)
C31 H31 0.9500
C31 C32 1.31(2)
C32 C35 1.47(2)
C35 H35A 0.9800
C35 H35B 0.9800
C35 H35C 0.9800
C44 H44 0.9500
C44 C43 1.3900
C44 C45 1.3900
C43 H43 0.9500
C43 C42 1.3900
C42 H42 0.9500
C42 N41 1.3900
N41 C46 1.3900
C46 C45 1.3900
C46 C47 1.50(2)
C45 H45 0.9500
C47 C52 1.38(3)
C49 H49 0.9500
C49 C50 1.35(2)
C50 C51 1.39(3)
C50 C53 1.55(2)
C51 H51 0.9500
C51 C52 1.33(3)
C52 H52 0.9500
C53 H53A 0.9900
C53 H53B 0.9900
C60 C61 1.416(19)
C61 H61 0.9500
C61 C62 1.365(19)
C62 C65 1.50(2)
C65 H65A 0.9800
C65 H65B 0.9800
C65 H65C 0.9800
C72 H72 0.9500
C72 N71 1.3900
C72 C73 1.3900
N71 C76 1.3900
C76 C75 1.3900
C76 C77 1.50(2)
C75 H75 0.9500
C75 C74 1.3900
C74 H74 0.9500
C74 C73 1.3900
C73 H73 0.9500
C77 C82 1.41(3)
C79 H79 0.9500
C79 C80 1.39(3)
C80 C81 1.32(3)
C80 C83 1.48(3)
C81 H81 0.9500
C81 C82 1.38(3)
C82 H82 0.9500
C83 H83A 0.9900
C83 H83B 0.9900
C90 C91 1.37(3)
C91 H91 0.9500
C91 C92 1.47(3)
C92 C95 1.44(3)
C95 H95A 0.9800
C95 H95B 0.9800
C95 H95C 0.9800
C113 H113 0.9500
C113 C112 1.3900
C113 C114 1.3900
C112 H112 0.9500
C112 N111 1.3900
N111 C116 1.3900
C116 C115 1.3900
C116 C117 1.43(2)
C115 H115 0.9500
C115 C114 1.3900
C114 H114 0.9500
C117 C122 1.34(3)
C119 H119 0.9500
C119 C120 1.29(3)
C120 C121 1.41(3)
C120 C123 1.48(3)
C121 H121 0.9500
C121 C122 1.35(3)
C122 H122 0.9500
C123 H12A 0.9900
C123 H12B 0.9900
C130 C131 1.42(2)
C131 H131 0.9500
C131 C132 1.35(2)
C132 C135 1.47(3)
C135 H13A 0.9800
C135 H13B 0.9800
C135 H13C 0.9800
C144 H144 0.9500
C144 C145 1.3900
C144 C143 1.3900
C145 H145 0.9500
C145 C146 1.3900
C146 N141 1.3900
C146 C147 1.484(18)
N141 C142 1.3900
C142 H142 0.9500
C142 C143 1.3900
C143 H143 0.9500
C147 C152 1.32(2)
C149 H149 0.9500
C149 C150 1.40(2)
C150 C151 1.39(2)
C150 C153 1.55(2)
C151 H151 0.9500
C151 C152 1.37(2)
C152 H152 0.9500
C153 H15A 0.9900
C153 H15B 0.9900
C160 C161 1.46(2)
C161 H161 0.9500
C161 C162 1.31(2)
C162 C165 1.46(2)
C165 H16A 0.9800
C165 H16B 0.9800
C165 H16C 0.9800
C175 H175 0.9500
C175 C176 1.3900
C175 C174 1.3900
C176 N171 1.3900
C176 C177 1.423(19)
N171 C172 1.3900
C172 H172 0.9500
C172 C173 1.3900
C173 H173 0.9500
C173 C174 1.3900
C174 H174 0.9500
C177 C182 1.46(3)
C179 H179 0.9500
C179 C180 1.35(2)
C180 C181 1.38(3)
C180 C183 1.51(3)
C181 H181 0.9500
C181 C182 1.33(3)
C182 H182 0.9500
C183 H18A 0.9900
C183 H18B 0.9900
C190 C191 1.39(3)
C191 H191 0.9500
C191 C192 1.32(3)
C192 C195 1.53(3)
C195 H19A 0.9800
C195 H19B 0.9800
C195 H19C 0.9800
C211 H211 1.0000
